data_4063756
loop_
_publ_author_name
'Graham, Todd W.'
'Udachin, Konstantin A.'
'Zgierski, Marek Z.'
'Carty, Arthur J.'

_publ_section_title
;
 Synthesis and Structural Characterization of the First Thermally Stable,
 Neutral, and Electrophilic Phosphinidene Complexes of Vanadium
;
_journal_issue 6
_journal_name_full Organometallics
_journal_page_first 1382
_journal_paper_doi 10.1021/om100915v
_journal_volume 30
_journal_year 2011
_chemical_formula_moiety 'C14 H19 N O3 P V'
_chemical_formula_sum 'C14 H19 N O3 P V'
_chemical_formula_weight 331.21
_chemical_name_systematic
; 
 ? 
;
_space_group_IT_number 14
_symmetry_cell_setting monoclinic
_symmetry_space_group_name_Hall '-P 2ybc'
_symmetry_space_group_name_H-M 'P 1 21/c 1'
_atom_sites_solution_hydrogens geom
_atom_sites_solution_primary direct
_atom_sites_solution_secondary difmap
_audit_creation_method SHELXL-97
_cell_angle_alpha 90.00
_cell_angle_beta 96.581(3)
_cell_angle_gamma 90.00
_cell_formula_units_Z 4
_cell_length_a 13.0972(6)
_cell_length_b 8.7514(4)
_cell_length_c 13.8930(7)
_cell_measurement_temperature 125(2)
_cell_volume 1581.91(13)
_computing_cell_refinement 'SAINT (Bruker, 2006)'
_computing_data_collection 'APEX2 (Bruker, 2006)'
_computing_data_reduction 'SAINT (Bruker, 2006)'
_computing_molecular_graphics 'ATOMS V.5.0'
_computing_publication_material 'SHELXL-97 (Sheldrick, 1997)'
_computing_structure_refinement 'SHELXL-97 (Sheldrick, 1997)'
_computing_structure_solution 'SHELXS-97 (Sheldrick, 1990)'
_diffrn_ambient_temperature 125(2)
_diffrn_measured_fraction_theta_full 0.942
_diffrn_measured_fraction_theta_max 0.942
_diffrn_radiation_monochromator graphite
_diffrn_radiation_source 'fine-focus sealed tube'
_diffrn_radiation_type MoK\a
_diffrn_radiation_wavelength 0.71070
_diffrn_reflns_av_R_equivalents 0.0386
_diffrn_reflns_av_sigmaI/netI 0.0231
_diffrn_reflns_limit_h_max 25
_diffrn_reflns_limit_h_min -25
_diffrn_reflns_limit_k_max 13
_diffrn_reflns_limit_k_min -16
_diffrn_reflns_limit_l_max 26
_diffrn_reflns_limit_l_min -26
_diffrn_reflns_number 117992
_diffrn_reflns_theta_full 43.67
_diffrn_reflns_theta_max 43.67
_diffrn_reflns_theta_min 1.57
_exptl_absorpt_coefficient_mu 0.733
_exptl_absorpt_correction_T_max 0.9303
_exptl_absorpt_correction_T_min 0.7106
_exptl_absorpt_correction_type multi-scan
_exptl_absorpt_process_details sadabs
_exptl_crystal_colour brown
_exptl_crystal_density_diffrn 1.391
_exptl_crystal_density_method 'not measured'
_exptl_crystal_description block
_exptl_crystal_F_000 688
_exptl_crystal_size_max 0.50
_exptl_crystal_size_mid 0.30
_exptl_crystal_size_min 0.10
_refine_diff_density_max 0.550
_refine_diff_density_min -0.420
_refine_diff_density_rms 0.121
_refine_ls_extinction_method none
_refine_ls_goodness_of_fit_ref 1.083
_refine_ls_hydrogen_treatment mixed
_refine_ls_matrix_type full
_refine_ls_number_parameters 257
_refine_ls_number_reflns 11450
_refine_ls_number_restraints 0
_refine_ls_restrained_S_all 1.083
_refine_ls_R_factor_all 0.0429
_refine_ls_R_factor_gt 0.0293
_refine_ls_shift/su_max 0.002
_refine_ls_shift/su_mean 0.000
_refine_ls_structure_factor_coef Fsqd
_refine_ls_weighting_details 'calc w=1/[\s^2^(Fo^2^)+(0.0434P)^2^+0.1787P] where P=(Fo^2^+2Fc^2^)/3'
_refine_ls_weighting_scheme calc
_refine_ls_wR_factor_gt 0.0755
_refine_ls_wR_factor_ref 0.0868
_reflns_number_gt 9246
_reflns_number_total 11450
_reflns_threshold_expression >2sigma(I)
_cod_data_source_file om100915v_si_002.cif
_cod_data_source_block tg71_compound_3a
_cod_original_sg_symbol_H-M P2(1)/c
_cod_database_code 4063756

loop_
_symmetry_equiv_pos_as_xyz
'x, y, z'
'-x, y+1/2, -z+1/2'
'-x, -y, -z'
'x, -y-1/2, z-1/2'

loop_
_atom_site_label
_atom_site_type_symbol
_atom_site_fract_x
_atom_site_fract_y
_atom_site_fract_z
_atom_site_U_iso_or_equiv
_atom_site_adp_type
_atom_site_occupancy
_atom_site_symmetry_multiplicity
_atom_site_calc_flag
V1 V 0.335005(7) 0.672422(13) 0.108138(7) 0.01389(3) Uani 1 1 d
P1 P 0.280112(12) 0.57141(2) 0.247789(11) 0.01447(3) Uani 1 1 d
O1 O 0.10914(5) 0.77416(9) 0.10574(5) 0.03062(13) Uani 1 1 d
O2 O 0.24887(5) 0.59328(8) -0.10214(4) 0.02731(11) Uani 1 1 d
O3 O 0.37149(5) 0.32570(7) 0.09569(4) 0.02341(10) Uani 1 1 d
N1 N 0.18290(4) 0.45014(7) 0.24128(4) 0.01488(8) Uani 1 1 d
C1 C 0.19373(5) 0.73404(9) 0.10646(5) 0.02006(11) Uani 1 1 d
C2 C 0.28079(5) 0.62475(8) -0.02364(5) 0.01837(10) Uani 1 1 d
C3 C 0.35631(5) 0.45583(8) 0.10110(4) 0.01724(10) Uani 1 1 d
C4 C 0.14910(5) 0.39452(8) 0.33493(4) 0.01579(9) Uani 1 1 d
H4 H 0.0852(9) 0.3349(14) 0.3163(9) 0.022(3) Uiso 1 1 d
C5 C 0.11999(6) 0.52712(10) 0.39717(5) 0.02320(13) Uani 1 1 d
H5C H 0.0865(10) 0.4871(16) 0.4501(10) 0.036(3) Uiso 1 1 d
H5B H 0.0726(11) 0.5970(16) 0.3591(10) 0.035(3) Uiso 1 1 d
H5A H 0.1809(11) 0.5877(16) 0.4237(11) 0.038(4) Uiso 1 1 d
C6 C 0.23061(7) 0.29324(11) 0.38977(6) 0.02674(15) Uani 1 1 d
H6C H 0.2045(11) 0.2505(18) 0.4444(11) 0.040(4) Uiso 1 1 d
H6B H 0.2463(11) 0.2094(17) 0.3507(10) 0.038(4) Uiso 1 1 d
H6A H 0.2909(11) 0.3533(17) 0.4082(10) 0.036(3) Uiso 1 1 d
C7 C 0.12517(5) 0.38376(10) 0.15288(5) 0.02184(13) Uani 1 1 d
H7 H 0.1552(9) 0.4283(13) 0.0992(8) 0.020(3) Uiso 1 1 d
C8 C 0.01116(6) 0.42861(13) 0.14317(6) 0.03040(18) Uani 1 1 d
H8C H -0.0248(10) 0.3822(16) 0.1921(9) 0.031(3) Uiso 1 1 d
H8B H 0.0036(11) 0.5352(18) 0.1439(10) 0.035(3) Uiso 1 1 d
H8A H -0.0229(12) 0.3949(19) 0.0759(11) 0.049(4) Uiso 1 1 d
C9 C 0.14002(8) 0.21043(12) 0.15033(7) 0.03230(19) Uani 1 1 d
H9C H 0.1114(11) 0.1590(16) 0.2042(10) 0.034(3) Uiso 1 1 d
H9B H 0.1050(12) 0.1659(17) 0.0857(11) 0.043(4) Uiso 1 1 d
H9A H 0.2077(11) 0.1821(15) 0.1564(10) 0.034(3) Uiso 1 1 d
C10 C 0.39281(7) 0.91804(10) 0.10585(7) 0.02711(15) Uani 1 1 d
H10 H 0.3466(10) 0.9995(17) 0.0837(10) 0.037(3) Uiso 1 1 d
C11 C 0.45308(7) 0.82925(10) 0.04865(6) 0.02825(16) Uani 1 1 d
H11 H 0.4519(12) 0.8443(18) -0.0208(11) 0.042(4) Uiso 1 1 d
C12 C 0.50612(6) 0.71820(11) 0.10850(7) 0.02849(16) Uani 1 1 d
H12 H 0.5527(11) 0.6440(17) 0.0872(10) 0.034(3) Uiso 1 1 d
C13 C 0.48027(6) 0.73813(11) 0.20356(6) 0.02674(14) Uani 1 1 d
H13 H 0.5044(11) 0.6787(16) 0.2593(11) 0.040(4) Uiso 1 1 d
C14 C 0.40988(7) 0.86178(10) 0.20266(6) 0.02604(14) Uani 1 1 d
H14 H 0.3805(10) 0.8996(15) 0.2584(9) 0.029(3) Uiso 1 1 d

loop_
_atom_site_aniso_label
_atom_site_aniso_U_11
_atom_site_aniso_U_22
_atom_site_aniso_U_33
_atom_site_aniso_U_23
_atom_site_aniso_U_13
_atom_site_aniso_U_12
V1 0.01441(4) 0.01272(5) 0.01507(4) 0.00055(3) 0.00396(3) -0.00245(3)
P1 0.01555(6) 0.01500(8) 0.01302(6) -0.00074(5) 0.00235(4) -0.00323(5)
O1 0.0224(2) 0.0340(3) 0.0369(3) 0.0118(3) 0.0097(2) 0.0086(2)
O2 0.0370(3) 0.0255(3) 0.0187(2) -0.00039(19) -0.00014(19) -0.0022(2)
O3 0.0281(2) 0.0176(3) 0.0243(2) -0.00053(18) 0.00196(19) 0.00219(18)
N1 0.01614(18) 0.0160(2) 0.01292(17) -0.00042(15) 0.00337(14) -0.00359(15)
C1 0.0205(2) 0.0197(3) 0.0207(2) 0.0041(2) 0.00578(19) 0.0013(2)
C2 0.0212(2) 0.0157(3) 0.0187(2) 0.00223(19) 0.00421(18) -0.0008(2)
C3 0.0176(2) 0.0185(3) 0.0156(2) 0.00070(18) 0.00184(17) -0.00145(19)
C4 0.0174(2) 0.0161(3) 0.0146(2) 0.00164(17) 0.00509(16) 0.00010(18)
C5 0.0301(3) 0.0206(3) 0.0209(3) 0.0011(2) 0.0114(2) 0.0065(2)
C6 0.0298(3) 0.0253(4) 0.0266(3) 0.0108(3) 0.0096(3) 0.0111(3)
C7 0.0222(3) 0.0284(4) 0.0154(2) -0.0037(2) 0.00416(19) -0.0124(2)
C8 0.0208(3) 0.0456(5) 0.0238(3) 0.0032(3) -0.0018(2) -0.0120(3)
C9 0.0398(4) 0.0284(4) 0.0320(4) -0.0144(3) 0.0183(3) -0.0177(3)
C10 0.0334(4) 0.0157(3) 0.0330(4) 0.0013(3) 0.0074(3) -0.0077(3)
C11 0.0316(3) 0.0262(4) 0.0291(3) -0.0004(3) 0.0127(3) -0.0144(3)
C12 0.0184(3) 0.0283(4) 0.0401(4) -0.0044(3) 0.0092(3) -0.0079(3)
C13 0.0218(3) 0.0269(4) 0.0303(3) 0.0001(3) -0.0025(2) -0.0093(3)
C14 0.0313(3) 0.0214(4) 0.0261(3) -0.0064(3) 0.0067(3) -0.0111(3)

loop_
_atom_type_symbol
_atom_type_description
_atom_type_scat_dispersion_real
_atom_type_scat_dispersion_imag
_atom_type_scat_source
C C 0.0033 0.0016 'International Tables Vol C Tables 4.2.6.8 and 6.1.1.4'
H H 0.0000 0.0000 'International Tables Vol C Tables 4.2.6.8 and 6.1.1.4'
N N 0.0061 0.0033 'International Tables Vol C Tables 4.2.6.8 and 6.1.1.4'
O O 0.0106 0.0060 'International Tables Vol C Tables 4.2.6.8 and 6.1.1.4'
P P 0.1023 0.0942 'International Tables Vol C Tables 4.2.6.8 and 6.1.1.4'
V V 0.3005 0.5294 'International Tables Vol C Tables 4.2.6.8 and 6.1.1.4'

loop_
_geom_angle_atom_site_label_1
_geom_angle_atom_site_label_2
_geom_angle_atom_site_label_3
_geom_angle
C3 V1 C1 114.90(3)
C3 V1 C2 77.19(3)
C1 V1 C2 78.50(3)
C3 V1 C13 99.39(3)
C1 V1 C13 132.67(3)
C2 V1 C13 143.36(3)
C3 V1 C14 134.07(3)
C1 V1 C14 98.84(3)
C2 V1 C14 142.62(3)
C13 V1 C14 36.54(3)
C3 V1 C12 91.44(3)
C1 V1 C12 153.59(3)
C2 V1 C12 107.16(3)
C13 V1 C12 36.21(3)
C14 V1 C12 60.63(3)
C3 V1 C10 151.57(3)
C1 V1 C10 93.21(3)
C2 V1 C10 106.08(3)
C13 V1 C10 60.72(3)
C14 V1 C10 36.54(3)
C12 V1 C10 60.38(3)
C3 V1 C11 117.70(3)
C1 V1 C11 121.02(3)
C2 V1 C11 88.71(3)
C13 V1 C11 60.18(3)
C14 V1 C11 60.39(3)
C12 V1 C11 35.94(4)
C10 V1 C11 36.06(3)
C3 V1 P1 74.17(2)
C1 V1 P1 74.17(2)
C2 V1 P1 126.50(2)
C13 V1 P1 85.83(2)
C14 V1 P1 87.08(2)
C12 V1 P1 117.69(3)
C10 V1 P1 120.40(2)
C11 V1 P1 144.73(2)
N1 P1 V1 120.648(19)
C7 N1 C4 114.64(5)
C7 N1 P1 127.79(4)
C4 N1 P1 117.54(4)
O1 C1 V1 178.66(7)
O2 C2 V1 178.67(7)
O3 C3 V1 178.21(6)
N1 C4 C5 111.28(6)
N1 C4 C6 111.25(5)
C5 C4 C6 111.50(6)
N1 C7 C9 110.67(7)
N1 C7 C8 111.76(6)
C9 C7 C8 112.11(7)
C11 C10 C14 107.63(8)
C11 C10 V1 72.40(5)
C14 C10 V1 71.20(5)
C12 C11 C10 108.44(8)
C12 C11 V1 71.43(4)
C10 C11 V1 71.54(4)
C11 C12 C13 108.18(8)
C11 C12 V1 72.63(4)
C13 C12 V1 71.46(4)
C12 C13 C14 108.12(8)
C12 C13 V1 72.33(4)
C14 C13 V1 71.79(4)
C13 C14 C10 107.63(7)
C13 C14 V1 71.67(4)
C10 C14 V1 72.26(5)

loop_
_geom_bond_atom_site_label_1
_geom_bond_atom_site_label_2
_geom_bond_distance
V1 C3 1.9200(8)
V1 C1 1.9249(7)
V1 C2 1.9318(7)
V1 C13 2.2648(7)
V1 C14 2.2665(8)
V1 C12 2.2761(7)
V1 C10 2.2803(8)
V1 C11 2.2916(7)
V1 P1 2.3200(2)
P1 N1 1.6520(6)
O1 C1 1.1612(9)
O2 C2 1.1557(9)
O3 C3 1.1600(9)
N1 C7 1.4848(8)
N1 C4 1.5026(8)
C4 C5 1.5215(10)
C4 C6 1.5230(10)
C7 C9 1.5302(14)
C7 C8 1.5349(12)
C10 C11 1.4150(13)
C10 C14 1.4256(13)
C11 C12 1.4093(14)
C12 C13 1.4112(13)
C13 C14 1.4207(14)
